data_1541805
loop_
_publ_author_name
'Anokhina, E.V.'
'Day, C.S.'
'Meyer, H.J.'
'Stroebele, M.'
'Lachgar, A.'
'Kim, H.'
'Whangbo Myunghwan'
'Kauzlarich, S.M.'

_publ_section_title
;
 Preparation ,structure and properties of a series of anisotropic
 oxychloride cluster compounds Ax Nb6 Cl12 O2 (A = K, Rb, Cs or In)
;
_journal_name_full 'Journal of Alloys Compd.'
_journal_page_first 218
_journal_page_last 228
_journal_volume 338
_journal_year 2002
_chemical_formula_sum 'Cl12 Nb6 O2 Rb0.74'
_chemical_name_systematic 'Rb0.74 (Nb6 O2 Cl12)'
_space_group_IT_number 14
_symmetry_space_group_name_Hall '-P 2yn'
_symmetry_space_group_name_H-M 'P 1 21/n 1'
_cell_angle_alpha 90
_cell_angle_beta 101.384
_cell_angle_gamma 90
_cell_formula_units_Z 2
_cell_length_a 6.8008
_cell_length_b 11.6481
_cell_length_c 12.4809
_cell_volume 969.241
_citation_journal_id_ASTM JALCEU
_cod_data_source_file Anokhina_JALCEU_2002_368.cif
_cod_data_source_block Cl12Nb6O2Rb0.74
_cod_original_cell_volume 969.2407
_cod_original_sg_symbol_Hall '-P 2ybc (x-z,y,z)'
_cod_database_code 1541805

loop_
_symmetry_equiv_pos_as_xyz
x,y,z
-x+1/2,y+1/2,-z+1/2
-x,-y,-z
x-1/2,-y-1/2,z-1/2

loop_
_atom_site_label
_atom_site_type_symbol
_atom_site_fract_x
_atom_site_fract_y
_atom_site_fract_z
_atom_site_occupancy
_atom_site_U_iso_or_equiv
Rb1 Rb+1 -0.4364 0.4666 -0.0086 0.368 0.0
Cl4 Cl-1 0.36619 -0.17928 0.12968 1 0.0
Cl1 Cl-1 0.3783 0.31445 0.15764 1 0.0
Cl6 Cl-1 0.23918 0.01577 -0.217 1 0.0
Nb2 Nb+2 0.26988 -0.0568 -0.03012 1 0.0
O1 O-2 0.4145 0.0803 0.0409 1 0.0
Cl2 Cl-1 0.2507 0.06522 0.25808 1 0.0
Cl3 Cl-1 0.1241 0.26409 -0.08992 1 0.0
Cl5 Cl-1 -0.13331 0.24097 0.12268 1 0.0
Nb3 Nb+2 0.05569 -0.08587 0.15061 1 0.0
Nb1 Nb+2 0.16156 0.14082 0.07268 1 0.0
